data_4025709
loop_
_publ_author_name
'Pankaj Jain'
'Gregory M. Ferrence'
'Timothy D. Lash'

_publ_contact_author_address
;
CB 4160
Department of Chemistry
Illinois State University
Normal, IL 61790
;
_publ_contact_author_email Ferrence@IllinoisState.edu
_publ_contact_author_fax (309)4385538
_publ_contact_author_name 'Ferrence, Gregory M.'
_publ_contact_author_phone (309)4387971
_publ_section_title
;
 Preparation of Furan and Thiophene-Derived Fulvene Dialdehydes: Synthesis
 and Structural Characterization of a 22-Oxa-21-carbaporphyrin and a
 Related Palladium(II) Organometallic Complex
;
_journal_name_full 'Journal of Organic Chemistry'
_journal_page_first 6563
_journal_page_last 6573
_journal_paper_doi 10.1021/jo101310m
_journal_volume 75
_journal_year 2010
_chemical_compound_source 'synthesis as described'
_chemical_formula_moiety 'C16 H10 O2 S1'
_chemical_formula_sum 'C16 H10 O2 S'
_chemical_formula_weight 266.3
_chemical_name_systematic ?
_space_group_IT_number 61
_symmetry_cell_setting orthorhombic
_symmetry_Int_Tables_number 61
_symmetry_space_group_name_Hall '-P 2ac 2ab'
_symmetry_space_group_name_H-M 'P b c a'
_atom_sites_solution_hydrogens geom
_atom_sites_solution_primary direct
_atom_sites_solution_secondary difmap
_audit_conform_dict_location ftp://ftp.iucr.org/pub/cif_core.dic
_audit_conform_dict_name cif_core.dic
_audit_conform_dict_version 2.4
_audit_creation_date 2010-06-28T16:43:49-00:00
_audit_creation_method 'WinGX routine CIF_UPDATE'
_audit_update_record
;
?

2010-06-30 # Formatted by publCIF
;
_cell_angle_alpha 90
_cell_angle_beta 90
_cell_angle_gamma 90
_cell_formula_units_Z 8
_cell_length_a 6.9676(5)
_cell_length_b 15.4981(11)
_cell_length_c 22.8186(17)
_cell_measurement_reflns_used 9923
_cell_measurement_temperature 100(2)
_cell_measurement_theta_max 31.2
_cell_measurement_theta_min 2.628
_cell_measurement_wavelength 0.71073
_cell_volume 2464.1(3)
_computing_cell_refinement 'APEX2 & SAINT (Bruker, 2008)'
_computing_data_collection 'APEX2 (Bruker, 2008)'
_computing_data_reduction SAINT
_computing_molecular_graphics
;
<i>Ortep-3</i> for Windows (Farrugia, 1997) 
;
_computing_publication_material
;
<i>WinGX</i> (Farrugia, 1999)
;
_computing_structure_refinement 'SHELXL-97 (Sheldrick, 2008)'
_computing_structure_solution 'SUPERFLIP (Palatinus & Chapuis, 2007)'
_diffrn_ambient_temperature 100(2)
_diffrn_measured_fraction_theta_full 1
_diffrn_measured_fraction_theta_max 1
_diffrn_measurement_device_type 'Bruker AXS SMART APEX CCD diffractometer'
_diffrn_measurement_method '\w scans'
_diffrn_radiation_monochromator graphite
_diffrn_radiation_probe x-ray
_diffrn_radiation_type MoK\a
_diffrn_radiation_wavelength 0.71073
_diffrn_reflns_av_R_equivalents 0.0308
_diffrn_reflns_av_unetI/netI 0.018
_diffrn_reflns_limit_h_max 9
_diffrn_reflns_limit_h_min -9
_diffrn_reflns_limit_k_max 20
_diffrn_reflns_limit_k_min -19
_diffrn_reflns_limit_l_max 29
_diffrn_reflns_limit_l_min -29
_diffrn_reflns_number 20193
_diffrn_reflns_theta_full 25
_diffrn_reflns_theta_max 27.48
_diffrn_reflns_theta_min 1.78
_diffrn_standards_decay_% 0
_diffrn_standards_number 0
_exptl_absorpt_coefficient_mu 0.256
_exptl_absorpt_correction_T_max 1
_exptl_absorpt_correction_T_min 0.789
_exptl_absorpt_correction_type multi-scan
_exptl_absorpt_process_details 'SADABS (Bruker, 2008)'
_exptl_crystal_colour red
_exptl_crystal_density_diffrn 1.436
_exptl_crystal_density_method 'not measured'
_exptl_crystal_description plate
_exptl_crystal_F_000 1104
_exptl_crystal_size_max 0.55
_exptl_crystal_size_mid 0.44
_exptl_crystal_size_min 0.04
_refine_diff_density_max 0.621
_refine_diff_density_min -0.3
_refine_diff_density_rms 0.057
_refine_ls_extinction_method none
_refine_ls_goodness_of_fit_ref 1.093
_refine_ls_hydrogen_treatment constr
_refine_ls_matrix_type full
_refine_ls_number_parameters 172
_refine_ls_number_reflns 2813
_refine_ls_number_restraints 0
_refine_ls_restrained_S_all 1.093
_refine_ls_R_factor_all 0.0447
_refine_ls_R_factor_gt 0.0386
_refine_ls_shift/su_max 0
_refine_ls_shift/su_mean 0
_refine_ls_structure_factor_coef Fsqd
_refine_ls_weighting_details 'calc w=1/[\s^2^(Fo^2^)+(0.0437P)^2^+2.0963P] where P=(Fo^2^+2Fc^2^)/3'
_refine_ls_weighting_scheme calc
_refine_ls_wR_factor_gt 0.0933
_refine_ls_wR_factor_ref 0.0974
_reflns_number_gt 2494
_reflns_number_total 2813
_reflns_threshold_expression I>2\s(I)
_cod_data_source_file jo101310m_si_001.cif
_cod_data_source_block 22
_cod_database_code 4025709

loop_
_symmetry_equiv_pos_as_xyz
'x, y, z'
'-x+1/2, -y, z+1/2'
'x+1/2, -y+1/2, -z'
'-x, y+1/2, -z+1/2'
'-x, -y, -z'
'x-1/2, y, -z-1/2'
'-x-1/2, y-1/2, z'
'x, -y-1/2, z-1/2'

loop_
_atom_site_label
_atom_site_type_symbol
_atom_site_fract_x
_atom_site_fract_y
_atom_site_fract_z
_atom_site_U_iso_or_equiv
_atom_site_adp_type
_atom_site_occupancy
_atom_site_symmetry_multiplicity
_atom_site_calc_flag
_atom_site_refinement_flags
_atom_site_disorder_assembly
_atom_site_disorder_group
C1 C 0.8619(2) 0.48946(10) -0.16520(7) 0.0160(3) Uani 1 1 d . . .
C2 C 0.9049(2) 0.58251(10) -0.16730(7) 0.0158(3) Uani 1 1 d . . .
C3 C 0.8746(2) 0.61547(10) -0.11047(7) 0.0150(3) Uani 1 1 d . . .
C4 C 0.8163(2) 0.54353(10) -0.07191(7) 0.0144(3) Uani 1 1 d . . .
C5 C 0.7818(2) 0.55169(10) -0.01381(7) 0.0153(3) Uani 1 1 d . . .
H5 H 0.7969 0.6085 0.0012 0.018 Uiso 1 1 calc R . .
C6 C 0.7257(2) 0.48805(10) 0.02895(7) 0.0143(3) Uani 1 1 d . . .
C7 C 0.6955(2) 0.50683(10) 0.08751(7) 0.0158(3) Uani 1 1 d . . .
H7 H 0.7111 0.5629 0.1036 0.019 Uiso 1 1 calc R . .
C8 C 0.6396(2) 0.43478(10) 0.12079(7) 0.0168(3) Uani 1 1 d . . .
H8 H 0.6126 0.437 0.1616 0.02 Uiso 1 1 calc R . .
C9 C 0.6281(2) 0.36065(10) 0.08778(7) 0.0159(3) Uani 1 1 d . . .
C10 C 0.8112(2) 0.46746(10) -0.10954(7) 0.0155(3) Uani 1 1 d . . .
H10 H 0.7775 0.411 -0.0971 0.019 Uiso 1 1 calc R . .
C12 C 0.8732(3) 0.42732(10) -0.21302(7) 0.0198(3) Uani 1 1 d . . .
H12 H 0.8392 0.3693 -0.2044 0.024 Uiso 1 1 calc R . .
C14 C 0.5762(2) 0.27535(11) 0.10805(8) 0.0198(3) Uani 1 1 d . . .
H14 H 0.544 0.269 0.1483 0.024 Uiso 1 1 calc R . .
C2A C 0.9710(3) 0.63585(11) -0.21202(7) 0.0211(3) Uani 1 1 d . . .
H2A H 0.9945 0.6136 -0.2501 0.025 Uiso 1 1 calc R . .
C3A C 0.9055(2) 0.70224(10) -0.09822(7) 0.0183(3) Uani 1 1 d . . .
H3A H 0.8843 0.7246 -0.06 0.022 Uiso 1 1 calc R . .
C3B C 0.9686(2) 0.75573(10) -0.14366(8) 0.0210(3) Uani 1 1 d . . .
H3B H 0.989 0.8154 -0.1363 0.025 Uiso 1 1 calc R . .
C2B C 1.0018(3) 0.72291(11) -0.19936(8) 0.0233(4) Uani 1 1 d . . .
H2B H 1.0462 0.7604 -0.2294 0.028 Uiso 1 1 calc R . .
O13 O 0.9223(2) 0.44326(8) -0.26291(5) 0.0261(3) Uani 1 1 d . . .
O15 O 0.57067(19) 0.21085(8) 0.07726(6) 0.0262(3) Uani 1 1 d . . .
S11 S 0.68675(6) 0.37936(2) 0.015305(16) 0.01511(12) Uani 1 1 d . . .

loop_
_atom_site_aniso_label
_atom_site_aniso_U_11
_atom_site_aniso_U_22
_atom_site_aniso_U_33
_atom_site_aniso_U_23
_atom_site_aniso_U_13
_atom_site_aniso_U_12
C1 0.0162(7) 0.0132(7) 0.0186(8) -0.0004(6) -0.0010(6) -0.0006(6)
C2 0.0143(7) 0.0139(7) 0.0192(8) 0.0010(6) -0.0029(6) -0.0002(6)
C3 0.0130(7) 0.0130(7) 0.0192(8) 0.0010(6) -0.0018(6) 0.0009(6)
C4 0.0102(7) 0.0120(7) 0.0209(8) 0.0001(6) -0.0010(6) 0.0006(5)
C5 0.0127(7) 0.0125(7) 0.0209(8) -0.0016(6) -0.0012(6) 0.0013(6)
C6 0.0115(7) 0.0126(7) 0.0189(7) -0.0022(6) -0.0018(6) 0.0014(6)
C7 0.0153(7) 0.0142(7) 0.0179(7) -0.0022(6) -0.0011(6) 0.0021(6)
C8 0.0164(7) 0.0188(8) 0.0153(7) -0.0013(6) 0.0014(6) 0.0019(6)
C9 0.0140(7) 0.0165(7) 0.0172(7) -0.0003(6) 0.0007(6) 0.0008(6)
C10 0.0157(8) 0.0125(7) 0.0185(8) -0.0007(6) -0.0001(6) 0.0003(6)
C12 0.0244(9) 0.0151(7) 0.0199(8) -0.0022(6) 0.0010(7) -0.0015(6)
C14 0.0188(8) 0.0181(8) 0.0224(8) 0.0025(6) 0.0015(6) -0.0005(6)
C2A 0.0268(9) 0.0189(8) 0.0176(7) 0.0026(6) -0.0021(7) -0.0033(7)
C3A 0.0169(8) 0.0141(7) 0.0238(8) -0.0023(6) -0.0008(6) 0.0009(6)
C3B 0.0206(8) 0.0113(7) 0.0312(9) 0.0022(6) -0.0037(7) -0.0006(6)
C2B 0.0276(9) 0.0177(8) 0.0245(9) 0.0083(6) -0.0033(7) -0.0039(7)
O13 0.0382(8) 0.0228(6) 0.0173(6) -0.0023(5) 0.0043(5) -0.0017(5)
O15 0.0293(7) 0.0164(6) 0.0330(7) -0.0018(5) 0.0024(6) -0.0025(5)
S11 0.0179(2) 0.01210(19) 0.01528(19) -0.00194(14) 0.00091(14) -0.00038(14)

loop_
_atom_type_symbol
_atom_type_description
_atom_type_scat_dispersion_real
_atom_type_scat_dispersion_imag
_atom_type_scat_source
C C 0.0033 0.0016 'International Tables Vol C Tables 4.2.6.8 and 6.1.1.4'
H H 0 0 'International Tables Vol C Tables 4.2.6.8 and 6.1.1.4'
O O 0.0106 0.006 'International Tables Vol C Tables 4.2.6.8 and 6.1.1.4'
S S 0.1246 0.1234 'International Tables Vol C Tables 4.2.6.8 and 6.1.1.4'

loop_
_geom_angle_atom_site_label_1
_geom_angle_atom_site_label_2
_geom_angle_atom_site_label_3
_geom_angle
_geom_angle_site_symmetry_1
_geom_angle_site_symmetry_3
_geom_angle_publ_flag
C10 C1 C12 123.16(15) . . ?
C10 C1 C2 109.15(14) . . ?
C12 C1 C2 127.68(14) . . ?
C2A C2 C3 120.58(15) . . ?
C2A C2 C1 132.25(15) . . ?
C3 C2 C1 107.12(13) . . ?
C3A C3 C2 120.83(15) . . ?
C3A C3 C4 130.75(15) . . ?
C2 C3 C4 108.39(13) . . ?
C5 C4 C10 130.37(15) . . ?
C5 C4 C3 124.19(14) . . ?
C10 C4 C3 105.43(13) . . ?
C4 C5 C6 130.35(15) . . ?
C4 C5 H5 114.8 . . ?
C6 C5 H5 114.8 . . ?
C7 C6 C5 123.43(14) . . ?
C7 C6 S11 110.73(12) . . ?
C5 C6 S11 125.84(12) . . ?
C6 C7 C8 113.37(14) . . ?
C6 C7 H7 123.3 . . ?
C8 C7 H7 123.3 . . ?
C9 C8 C7 112.57(14) . . ?
C9 C8 H8 123.7 . . ?
C7 C8 H8 123.7 . . ?
C8 C9 C14 127.05(15) . . ?
C8 C9 S11 111.71(12) . . ?
C14 C9 S11 121.24(12) . . ?
C1 C10 C4 109.90(14) . . ?
C1 C10 H10 125.1 . . ?
C4 C10 H10 125.1 . . ?
O13 C12 C1 125.66(15) . . ?
O13 C12 H12 117.2 . . ?
C1 C12 H12 117.2 . . ?
O15 C14 C9 124.85(16) . . ?
O15 C14 H14 117.6 . . ?
C9 C14 H14 117.6 . . ?
C2 C2A C2B 118.24(16) . . ?
C2 C2A H2A 120.9 . . ?
C2B C2A H2A 120.9 . . ?
C3 C3A C3B 118.22(15) . . ?
C3 C3A H3A 120.9 . . ?
C3B C3A H3A 120.9 . . ?
C2B C3B C3A 120.93(15) . . ?
C2B C3B H3B 119.5 . . ?
C3A C3B H3B 119.5 . . ?
C3B C2B C2A 121.18(16) . . ?
C3B C2B H2B 119.4 . . ?
C2A C2B H2B 119.4 . . ?
C9 S11 C6 91.62(8) . . ?

loop_
_geom_bond_atom_site_label_1
_geom_bond_atom_site_label_2
_geom_bond_distance
_geom_bond_site_symmetry_2
_geom_bond_publ_flag
C1 C10 1.362(2) . ?
C1 C12 1.458(2) . ?
C1 C2 1.474(2) . ?
C2 C2A 1.392(2) . ?
C2 C3 1.410(2) . ?
C3 C3A 1.390(2) . ?
C3 C4 1.477(2) . ?
C4 C5 1.353(2) . ?
C4 C10 1.459(2) . ?
C5 C6 1.441(2) . ?
C5 H5 0.95 . ?
C6 C7 1.384(2) . ?
C6 S11 1.7343(15) . ?
C7 C8 1.406(2) . ?
C7 H7 0.95 . ?
C8 C9 1.376(2) . ?
C8 H8 0.95 . ?
C9 C14 1.446(2) . ?
C9 S11 1.7280(16) . ?
C10 H10 0.95 . ?
C12 O13 1.214(2) . ?
C12 H12 0.95 . ?
C14 O15 1.223(2) . ?
C14 H14 0.95 . ?
C2A C2B 1.396(2) . ?
C2A H2A 0.95 . ?
C3A C3B 1.399(2) . ?
C3A H3A 0.95 . ?
C3B C2B 1.388(3) . ?
C3B H3B 0.95 . ?
C2B H2B 0.95 . ?

loop_
_geom_torsion_atom_site_label_1
_geom_torsion_atom_site_label_2
_geom_torsion_atom_site_label_3
_geom_torsion_atom_site_label_4
_geom_torsion
_geom_torsion_site_symmetry_1
_geom_torsion_site_symmetry_2
_geom_torsion_site_symmetry_3
_geom_torsion_site_symmetry_4
_geom_torsion_publ_flag
C10 C1 C2 C2A 176.48(18) . . . . ?
C12 C1 C2 C2A -2.3(3) . . . . ?
C10 C1 C2 C3 -0.89(18) . . . . ?
C12 C1 C2 C3 -179.65(16) . . . . ?
C2A C2 C3 C3A 1.6(2) . . . . ?
C1 C2 C3 C3A 179.34(15) . . . . ?
C2A C2 C3 C4 -176.63(15) . . . . ?
C1 C2 C3 C4 1.11(17) . . . . ?
C3A C3 C4 C5 -0.3(3) . . . . ?
C2 C3 C4 C5 177.74(15) . . . . ?
C3A C3 C4 C10 -178.92(16) . . . . ?
C2 C3 C4 C10 -0.93(17) . . . . ?
C10 C4 C5 C6 -1.3(3) . . . . ?
C3 C4 C5 C6 -179.59(15) . . . . ?
C4 C5 C6 C7 179.99(16) . . . . ?
C4 C5 C6 S11 0.0(3) . . . . ?
C5 C6 C7 C8 179.30(14) . . . . ?
S11 C6 C7 C8 -0.71(18) . . . . ?
C6 C7 C8 C9 0.4(2) . . . . ?
C7 C8 C9 C14 179.61(15) . . . . ?
C7 C8 C9 S11 0.08(18) . . . . ?
C12 C1 C10 C4 179.12(15) . . . . ?
C2 C1 C10 C4 0.30(18) . . . . ?
C5 C4 C10 C1 -178.18(16) . . . . ?
C3 C4 C10 C1 0.38(17) . . . . ?
C10 C1 C12 O13 -178.01(17) . . . . ?
C2 C1 C12 O13 0.6(3) . . . . ?
C8 C9 C14 O15 -178.83(17) . . . . ?
S11 C9 C14 O15 0.7(2) . . . . ?
C3 C2 C2A C2B -1.5(3) . . . . ?
C1 C2 C2A C2B -178.60(17) . . . . ?
C2 C3 C3A C3B -0.4(2) . . . . ?
C4 C3 C3A C3B 177.36(16) . . . . ?
C3 C3A C3B C2B -0.8(2) . . . . ?
C3A C3B C2B C2A 0.8(3) . . . . ?
C2 C2A C2B C3B 0.3(3) . . . . ?
C8 C9 S11 C6 -0.41(13) . . . . ?
C14 C9 S11 C6 -179.96(14) . . . . ?
C7 C6 S11 C9 0.63(12) . . . . ?
C5 C6 S11 C9 -179.37(14) . . . . ?

loop_
_cod_related_entry_id
_cod_related_entry_database
_cod_related_entry_code
1 ChemSpider 30659276
